data_2022312
loop_
_publ_author_name
'Tobash, Paul'
'Bobev, Svilen'

_publ_section_title
;
 The structure of Ce~2~Al~3~Ge~4~ refined for the first time from
 single-crystal X-ray diffraction data
;
_journal_coeditor_code OV3145
_journal_issue 2
_journal_name_full 'Acta Crystallographica Section C'
_journal_page_first 81
_journal_page_last 83
_journal_paper_doi 10.1107/S2053229621000383
_journal_volume 77
_journal_year 2021
_chemical_formula_iupac 'Ce2 Al3 Ge4'
_chemical_formula_moiety 'Al3 Ce2 Ge4'
_chemical_formula_sum 'Al3 Ce2 Ge4'
_chemical_formula_weight 651.54
_chemical_name_systematic
;
Dicerium trialuminium tetragermanide
;
_space_group_IT_number 64
_space_group_name_Hall '-C 2ac 2'
_space_group_name_H-M_alt 'C m c e'
_symmetry_cell_setting orthorhombic
_symmetry_space_group_name_Hall '-C 2ac 2'
_symmetry_space_group_name_H-M 'C m c e'
_atom_sites_solution_primary direct
_atom_sites_solution_secondary difmap
_cell_angle_alpha 90.00
_cell_angle_beta 90.00
_cell_angle_gamma 90.00
_cell_formula_units_Z 4
_cell_length_a 6.0581(17)
_cell_length_b 15.045(4)
_cell_length_c 7.940(2)
_cell_measurement_reflns_used 402
_cell_measurement_temperature 120(2)
_cell_measurement_theta_max 26.33
_cell_measurement_theta_min 2.71
_cell_volume 723.7(3)
_computing_cell_refinement
;
SAINT (Bruker, 2002)
;
_computing_data_collection
;
SMART (Bruker, 2002)
;
_computing_data_reduction
;
SAINT (Bruker, 2002)
;
_computing_molecular_graphics
;
XP in SHELXTL (Bruker, 2002)
;
_computing_publication_material
;
SHELXTL (Bruker, 2002)
;
_computing_structure_refinement
;
SHELXTL (Bruker, 2002)
;
_computing_structure_solution
;
SHELXTL (Bruker, 2002)
;
_diffrn_ambient_temperature 120(2)
_diffrn_measured_fraction_theta_full 0.990
_diffrn_measured_fraction_theta_max 0.990
_diffrn_measurement_device_type 'Bruker SMART CCD area detector'
_diffrn_measurement_method 'phi and omega scans'
_diffrn_radiation_monochromator graphite
_diffrn_radiation_source 'fine-focus sealed tube'
_diffrn_radiation_type MoK\a
_diffrn_radiation_wavelength 0.71073
_diffrn_reflns_av_R_equivalents 0.0312
_diffrn_reflns_av_sigmaI/netI 0.0258
_diffrn_reflns_limit_h_max 7
_diffrn_reflns_limit_h_min -7
_diffrn_reflns_limit_k_max 18
_diffrn_reflns_limit_k_min -18
_diffrn_reflns_limit_l_max 9
_diffrn_reflns_limit_l_min -9
_diffrn_reflns_number 1830
_diffrn_reflns_theta_full 26.33
_diffrn_reflns_theta_max 26.33
_diffrn_reflns_theta_min 2.71
_exptl_absorpt_coefficient_mu 28.966
_exptl_absorpt_correction_T_max 0.3156
_exptl_absorpt_correction_T_min 0.2586
_exptl_absorpt_correction_type multi-scan
_exptl_absorpt_process_details
;
(SADABS; Sheldrick, 2003)
;
_exptl_crystal_colour silver
_exptl_crystal_density_diffrn 5.980
_exptl_crystal_density_method 'not measured'
_exptl_crystal_description plate
_exptl_crystal_F_000 1132
_exptl_crystal_size_max 0.05
_exptl_crystal_size_mid 0.05
_exptl_crystal_size_min 0.04
_refine_diff_density_max 1.000
_refine_diff_density_min -0.990
_refine_ls_extinction_method none
_refine_ls_goodness_of_fit_ref 1.071
_refine_ls_matrix_type full
_refine_ls_number_parameters 27
_refine_ls_number_reflns 402
_refine_ls_number_restraints 0
_refine_ls_restrained_S_all 1.071
_refine_ls_R_factor_all 0.0245
_refine_ls_R_factor_gt 0.0219
_refine_ls_shift/su_max 0.000
_refine_ls_shift/su_mean 0.000
_refine_ls_structure_factor_coef Fsqd
_refine_ls_weighting_details 'calc w=1/[\s^2^(Fo^2^)+(0.0260P)^2^+1.7964P] where P=(Fo^2^+2Fc^2^)/3'
_refine_ls_weighting_scheme calc
_refine_ls_wR_factor_gt 0.0492
_refine_ls_wR_factor_ref 0.0500
_reflns_number_gt 371
_reflns_number_total 402
_reflns_threshold_expression >2sigma(I)
_cod_data_source_file ov3145sup1.cif
_cod_data_source_block I
_cod_depositor_comments 'Adding full bibliography for 2022312.cif.'
_cod_original_cell_volume 723.7(4)
_cod_original_sg_symbol_Hall '-C 2bc 2'
_cod_database_code 2022312
_cod_database_fobs_code 2022312

loop_
_symmetry_equiv_pos_as_xyz
'x, y, z'
'-x, -y+1/2, z+1/2'
'-x, y+1/2, -z+1/2'
'x, -y, -z'
'x+1/2, y+1/2, z'
'-x+1/2, -y+1, z+1/2'
'-x+1/2, y+1, -z+1/2'
'x+1/2, -y+1/2, -z'
'-x, -y, -z'
'x, y-1/2, -z-1/2'
'x, -y-1/2, z-1/2'
'-x, y, z'
'-x+1/2, -y+1/2, -z'
'x+1/2, y, -z-1/2'
'x+1/2, -y, z-1/2'
'-x+1/2, y+1/2, z'

loop_
_atom_site_type_symbol
_atom_site_label
_atom_site_fract_x
_atom_site_fract_y
_atom_site_fract_z
_atom_site_U_iso_or_equiv
_atom_site_adp_type
_atom_site_calc_flag
_atom_site_refinement_flags
_atom_site_occupancy
_atom_site_symmetry_multiplicity
_atom_site_disorder_assembly
_atom_site_disorder_group
Ce Ce 0.0000 0.11385(3) 0.41715(6) 0.00871(17) Uani d S 1 2 . .
Ge Ge1 0.0000 0.18655(5) 0.05260(11) 0.0093(2) Uani d S 1 2 . .
Ge Ge2 0.2500 0.45123(5) 0.2500 0.0109(2) Uani d S 1 2 . .
Al Al1 0.2500 0.28384(14) 0.2500 0.0074(5) Uani d S 1 2 . .
Al Al2 0.0000 0.0000 0.0000 0.0140(8) Uani d S 1 4 . .

loop_
_atom_site_aniso_label
_atom_site_aniso_U_11
_atom_site_aniso_U_22
_atom_site_aniso_U_33
_atom_site_aniso_U_12
_atom_site_aniso_U_13
_atom_site_aniso_U_23
Ce 0.0076(3) 0.0091(2) 0.0094(3) 0.000 0.000 0.00012(15)
Ge1 0.0082(5) 0.0097(4) 0.0100(4) 0.000 0.000 0.0003(3)
Ge2 0.0122(5) 0.0099(4) 0.0107(5) 0.000 -0.0012(4) 0.000
Al1 0.0090(13) 0.0045(10) 0.0087(12) 0.000 -0.0047(10) 0.000
Al2 0.0065(18) 0.0226(18) 0.0129(19) 0.000 0.000 0.0083(14)

loop_
_atom_type_symbol
_atom_type_description
_atom_type_scat_dispersion_real
_atom_type_scat_dispersion_imag
_atom_type_scat_source
Al Al 0.0645 0.0514 'International Tables Vol C Tables 4.2.6.8 and 6.1.1.4'
Ge Ge 0.1547 1.8001 'International Tables Vol C Tables 4.2.6.8 and 6.1.1.4'
Ce Ce -0.2486 2.6331 'International Tables Vol C Tables 4.2.6.8 and 6.1.1.4'

loop_
_geom_angle_atom_site_label_1
_geom_angle_atom_site_label_2
_geom_angle_atom_site_label_3
_geom_angle_site_symmetry_1
_geom_angle_site_symmetry_3
_geom_angle
_geom_angle_publ_flag
Ge1 Ce Ge2 . 5_445 83.17(2) ?
Ge1 Ce Ge2 . 10_556 83.17(2) ?
Ge2 Ce Ge2 5_445 10_556 57.10(2) ?
Ge1 Ce Ge1 . 2 89.01(2) ?
Ge2 Ce Ge1 5_445 2 150.240(13) ?
Ge2 Ce Ge1 10_556 2 150.240(13) ?
Ge1 Ce Ge2 . 13_556 151.745(10) ?
Ge2 Ce Ge2 5_445 13_556 109.63(2) ?
Ge2 Ce Ge2 10_556 13_556 83.309(19) ?
Ge1 Ce Ge2 2 13_556 90.55(3) ?
Ge1 Ce Ge2 . 2 151.745(10) ?
Ge2 Ce Ge2 5_445 2 83.309(19) ?
Ge2 Ce Ge2 10_556 2 109.63(2) ?
Ge1 Ce Ge2 2 2 90.55(3) ?
Ge2 Ce Ge2 13_556 2 56.50(2) ?
Ge1 Ce Ge1 . 14_556 87.12(2) ?
Ge2 Ce Ge1 5_445 14_556 137.811(18) ?
Ge2 Ce Ge1 10_556 14_556 81.05(2) ?
Ge1 Ce Ge1 2 14_556 69.884(17) ?
Ge2 Ce Ge1 13_556 14_556 66.311(19) ?
Ge2 Ce Ge1 2 14_556 119.09(2) ?
Ge1 Ce Ge1 . 14_456 87.12(2) ?
Ge2 Ce Ge1 5_445 14_456 81.05(2) ?
Ge2 Ce Ge1 10_556 14_456 137.811(18) ?
Ge1 Ce Ge1 2 14_456 69.884(17) ?
Ge2 Ce Ge1 13_556 14_456 119.09(2) ?
Ge2 Ce Ge1 2 14_456 66.311(19) ?
Ge1 Ce Ge1 14_556 14_456 139.42(3) ?
Ge1 Ce Al1 . 14_456 48.766(16) ?
Ge2 Ce Al1 5_445 14_456 102.32(3) ?
Ge2 Ce Al1 10_556 14_456 131.16(3) ?
Ge1 Ce Al1 2 14_456 52.97(3) ?
Ge2 Ce Al1 13_556 14_456 142.89(3) ?
Ge2 Ce Al1 2 14_456 110.914(18) ?
Ge1 Ce Al1 14_556 14_456 101.57(3) ?
Ge1 Ce Al1 14_456 14_456 47.764(18) ?
Ge1 Ce Al1 . . 48.766(16) ?
Ge2 Ce Al1 5_445 . 131.16(3) ?
Ge2 Ce Al1 10_556 . 102.32(3) ?
Ge1 Ce Al1 2 . 52.97(3) ?
Ge2 Ce Al1 13_556 . 110.914(18) ?
Ge2 Ce Al1 2 . 142.89(3) ?
Ge1 Ce Al1 14_556 . 47.764(18) ?
Ge1 Ce Al1 14_456 . 101.57(3) ?
Al1 Ce Al1 14_456 . 55.46(4) ?
Ge1 Ce Al1 . 13_556 124.40(4) ?
Ge2 Ce Al1 5_445 13_556 152.21(3) ?
Ge2 Ce Al1 10_556 13_556 117.42(3) ?
Ge1 Ce Al1 2 13_556 46.71(3) ?
Ge2 Ce Al1 13_556 13_556 44.63(4) ?
Ge2 Ce Al1 2 13_556 73.05(3) ?
Ge1 Ce Al1 14_556 13_556 51.203(17) ?
Ge1 Ce Al1 14_456 13_556 101.88(3) ?
Al1 Ce Al1 14_456 13_556 99.66(2) ?
Al1 Ce Al1 . 13_556 75.81(2) ?
Ge1 Ce Al1 . 2 124.40(4) ?
Ge2 Ce Al1 5_445 2 117.42(3) ?
Ge2 Ce Al1 10_556 2 152.21(3) ?
Ge1 Ce Al1 2 2 46.71(3) ?
Ge2 Ce Al1 13_556 2 73.05(3) ?
Ge2 Ce Al1 2 2 44.63(4) ?
Ge1 Ce Al1 14_556 2 101.88(3) ?
Ge1 Ce Al1 14_456 2 51.203(17) ?
Al1 Ce Al1 14_456 2 75.81(2) ?
Al1 Ce Al1 . 2 99.66(2) ?
Al1 Ce Al1 13_556 2 52.69(2) ?
Al1 Ge1 Al1 14_456 . 70.46(5) ?
Al1 Ge1 Al2 14_456 . 129.74(5) ?
Al1 Ge1 Al2 . . 129.74(5) ?
Al1 Ge1 Al1 14_456 2_554 96.24(3) ?
Al1 Ge1 Al1 . 2_554 135.76(3) ?
Al2 Ge1 Al1 . 2_554 91.73(5) ?
Al1 Ge1 Al1 14_456 13 135.76(3) ?
Al1 Ge1 Al1 . 13 96.24(3) ?
Al2 Ge1 Al1 . 13 91.73(5) ?
Al1 Ge1 Al1 2_554 13 63.58(3) ?
Al1 Ge1 Ce 14_456 . 68.81(4) ?
Al1 Ge1 Ce . . 68.81(4) ?
Al2 Ge1 Ce . . 77.76(2) ?
Al1 Ge1 Ce 2_554 . 146.78(2) ?
Al1 Ge1 Ce 13 . 146.78(2) ?
Al1 Ge1 Ce 14_456 2_554 71.12(4) ?
Al1 Ge1 Ce . 2_554 71.12(4) ?
Al2 Ge1 Ce . 2_554 151.83(3) ?
Al1 Ge1 Ce 2_554 2_554 64.68(4) ?
Al1 Ge1 Ce 13 2_554 64.68(4) ?
Ce Ge1 Ce . 2_554 130.41(3) ?
Al1 Ge1 Ce 14_456 14_456 66.63(3) ?
Al1 Ge1 Ce . 14_456 133.28(3) ?
Al2 Ge1 Ce . 14_456 71.091(17) ?
Al1 Ge1 Ce 2_554 14_456 67.70(2) ?
Al1 Ge1 Ce 13 14_456 127.50(3) ?
Ce Ge1 Ce . 14_456 79.089(18) ?
Ce Ge1 Ce 2_554 14_456 110.117(17) ?
Al1 Ge1 Ce 14_456 14_556 133.28(3) ?
Al1 Ge1 Ce . 14_556 66.63(3) ?
Al2 Ge1 Ce . 14_556 71.091(16) ?
Al1 Ge1 Ce 2_554 14_556 127.50(3) ?
Al1 Ge1 Ce 13 14_556 67.70(2) ?
Ce Ge1 Ce . 14_556 79.089(18) ?
Ce Ge1 Ce 2_554 14_556 110.117(17) ?
Ce Ge1 Ce 14_456 14_556 139.42(3) ?
Al1 Ge2 Al2 . 2 106.377(17) ?
Al1 Ge2 Al2 . 5 106.377(17) ?
Al2 Ge2 Al2 2 5 147.25(3) ?
Al1 Ge2 Ce . 5 140.542(15) ?
Al2 Ge2 Ce 2 5 74.99(2) ?
Al2 Ge2 Ce 5 5 79.84(2) ?
Al1 Ge2 Ce . 10_566 140.542(14) ?
Al2 Ge2 Ce 2 10_566 79.84(2) ?
Al2 Ge2 Ce 5 10_566 74.99(2) ?
Ce Ge2 Ce 5 10_566 78.92(3) ?
Al1 Ge2 Ce . 2_554 72.182(16) ?
Al2 Ge2 Ce 2 2_554 116.16(2) ?
Al2 Ge2 Ce 5 2_554 74.44(2) ?
Ce Ge2 Ce 5 2_554 143.95(2) ?
Ce Ge2 Ce 10_566 2_554 70.37(2) ?
Al1 Ge2 Ce . 13_556 72.182(16) ?
Al2 Ge2 Ce 2 13_556 74.44(2) ?
Al2 Ge2 Ce 5 13_556 116.16(2) ?
Ce Ge2 Ce 5 13_556 70.37(2) ?
Ce Ge2 Ce 10_566 13_556 143.95(2) ?
Ce Ge2 Ce 2_554 13_556 144.36(3) ?
Ge2 Al1 Ge1 . . 123.88(4) ?
Ge2 Al1 Ge1 . 14_556 123.88(4) ?
Ge1 Al1 Ge1 . 14_556 112.23(9) ?
Ge2 Al1 Ge1 . 2 81.09(4) ?
Ge1 Al1 Ge1 . 2 106.35(3) ?
Ge1 Al1 Ge1 14_556 2 83.76(3) ?
Ge2 Al1 Ge1 . 13 81.09(4) ?
Ge1 Al1 Ge1 . 13 83.76(3) ?
Ge1 Al1 Ge1 14_556 13 106.35(3) ?
Ge1 Al1 Ge1 2 13 162.17(9) ?
Ge2 Al1 Ce . 14_556 141.78(3) ?
Ge1 Al1 Ce . 14_556 65.61(4) ?
Ge1 Al1 Ce 14_556 14_556 62.42(4) ?
Ge1 Al1 Ce 2 14_556 135.04(6) ?
Ge1 Al1 Ce 13 14_556 62.35(3) ?
Ge2 Al1 Ce . . 141.78(3) ?
Ge1 Al1 Ce . . 62.42(4) ?
Ge1 Al1 Ce 14_556 . 65.60(4) ?
Ge1 Al1 Ce 2 . 62.35(3) ?
Ge1 Al1 Ce 13 . 135.04(6) ?
Ce Al1 Ce 14_556 . 76.44(5) ?
Ge2 Al1 Ce . 13_556 63.19(3) ?
Ge1 Al1 Ce . 13_556 165.87(4) ?
Ge1 Al1 Ce 14_556 13_556 62.17(3) ?
Ge1 Al1 Ce 2 13_556 61.10(3) ?
Ge1 Al1 Ce 13 13_556 110.09(4) ?
Ce Al1 Ce 14_556 13_556 117.62(3) ?
Ce Al1 Ce . 13_556 104.19(2) ?
Ge2 Al1 Ce . 2_554 63.19(3) ?
Ge1 Al1 Ce . 2_554 62.17(3) ?
Ge1 Al1 Ce 14_556 2_554 165.87(4) ?
Ge1 Al1 Ce 2 2_554 110.09(4) ?
Ge1 Al1 Ce 13 2_554 61.10(3) ?
Ce Al1 Ce 14_556 2_554 104.19(2) ?
Ce Al1 Ce . 2_554 117.62(3) ?
Ce Al1 Ce 13_556 2_554 126.38(7) ?
Ge2 Al2 Ge2 10_556 2_554 180.00(3) ?
Ge2 Al2 Ge2 10_556 13 108.82(2) ?
Ge2 Al2 Ge2 2_554 13 71.18(2) ?
Ge2 Al2 Ge2 10_556 5_445 71.18(2) ?
Ge2 Al2 Ge2 2_554 5_445 108.82(2) ?
Ge2 Al2 Ge2 13 5_445 180.00(3) ?
Ge2 Al2 Ge1 10_556 9 80.41(2) ?
Ge2 Al2 Ge1 2_554 9 99.59(2) ?
Ge2 Al2 Ge1 13 9 99.59(2) ?
Ge2 Al2 Ge1 5_445 9 80.41(2) ?
Ge2 Al2 Ge1 10_556 . 99.59(2) ?
Ge2 Al2 Ge1 2_554 . 80.41(2) ?
Ge2 Al2 Ge1 13 . 80.41(2) ?
Ge2 Al2 Ge1 5_445 . 99.59(2) ?
Ge1 Al2 Ge1 9 . 180.0 ?
Ge2 Al2 Ce 10_556 14_556 59.797(18) ?
Ge2 Al2 Ce 2_554 14_556 120.203(19) ?
Ge2 Al2 Ce 13 14_556 60.498(18) ?
Ge2 Al2 Ce 5_445 14_556 119.502(18) ?
Ge1 Al2 Ce 9 14_556 120.380(11) ?
Ge1 Al2 Ce . 14_556 59.620(11) ?
Ge2 Al2 Ce 10_556 6_444 120.203(19) ?
Ge2 Al2 Ce 2_554 6_444 59.797(18) ?
Ge2 Al2 Ce 13 6_444 119.502(18) ?
Ge2 Al2 Ce 5_445 6_444 60.498(18) ?
Ge1 Al2 Ce 9 6_444 59.620(11) ?
Ge1 Al2 Ce . 6_444 120.380(11) ?
Ce Al2 Ce 14_556 6_444 180.000(11) ?
Ge2 Al2 Ce 10_556 14_456 119.502(18) ?
Ge2 Al2 Ce 2_554 14_456 60.498(18) ?
Ge2 Al2 Ce 13 14_456 120.203(18) ?
Ge2 Al2 Ce 5_445 14_456 59.797(18) ?
Ge1 Al2 Ce 9 14_456 120.380(11) ?
Ge1 Al2 Ce . 14_456 59.620(11) ?
Ce Al2 Ce 14_556 14_456 117.59(2) ?
Ce Al2 Ce 6_444 14_456 62.41(2) ?
Ge2 Al2 Ce 10_556 6_544 60.498(18) ?
Ge2 Al2 Ce 2_554 6_544 119.502(18) ?
Ge2 Al2 Ce 13 6_544 59.797(18) ?
Ge2 Al2 Ce 5_445 6_544 120.203(18) ?
Ge1 Al2 Ce 9 6_544 59.620(11) ?
Ge1 Al2 Ce . 6_544 120.380(11) ?
Ce Al2 Ce 14_556 6_544 62.41(2) ?
Ce Al2 Ce 6_444 6_544 117.59(2) ?
Ce Al2 Ce 14_456 6_544 180.0 ?

loop_
_geom_bond_atom_site_label_1
_geom_bond_atom_site_label_2
_geom_bond_site_symmetry_2
_geom_bond_distance
_geom_bond_publ_flag
Ce Ge1 . 3.0944(12) ?
Ce Ge2 5_445 3.1688(9) ?
Ce Ge2 10_556 3.1688(9) ?
Ce Ge1 2 3.1897(12) ?
Ce Ge2 13_556 3.1996(8) ?
Ce Ge2 2 3.1996(8) ?
Ce Ge1 14_556 3.2294(9) ?
Ce Ge1 14_456 3.2294(9) ?
Ce Al1 14_456 3.2551(18) ?
Ce Al1 . 3.2551(18) ?
Ce Al1 13_556 3.4129(12) ?
Ce Al1 2 3.4129(12) ?
Ge1 Al1 14_456 2.6254(14) ?
Ge1 Al1 . 2.6254(14) ?
Ge1 Al2 . 2.8375(11) ?
Ge1 Al1 2_554 2.8750(10) ?
Ge1 Al1 13 2.8750(10) ?
Ge1 Ce 2_554 3.1897(12) ?
Ge1 Ce 14_456 3.2294(9) ?
Ge1 Ce 14_556 3.2294(9) ?
Ge2 Al1 . 2.518(2) ?
Ge2 Al2 2 2.6025(5) ?
Ge2 Al2 5 2.6025(6) ?
Ge2 Ce 5 3.1688(9) ?
Ge2 Ce 10_566 3.1688(9) ?
Ge2 Ce 2_554 3.1996(8) ?
Ge2 Ce 13_556 3.1996(8) ?
Al1 Ge1 14_556 2.6254(14) ?
Al1 Ge1 2 2.8750(10) ?
Al1 Ge1 13 2.8750(10) ?
Al1 Ce 14_556 3.2551(18) ?
Al1 Ce 13_556 3.4129(12) ?
Al1 Ce 2_554 3.4129(12) ?
Al2 Ge2 10_556 2.6025(5) ?
Al2 Ge2 2_554 2.6025(5) ?
Al2 Ge2 13 2.6025(5) ?
Al2 Ge2 5_445 2.6025(5) ?
Al2 Ge1 9 2.8375(11) ?
Al2 Ce 14_556 3.5414(8) ?
Al2 Ce 6_444 3.5414(8) ?
Al2 Ce 14_456 3.5414(8) ?
Al2 Ce 6_544 3.5414(8) ?
